data_7126242
loop_
_publ_author_name
'Durrant, James P.'
'Tang, Jinkui'
'Mansikkam\"aki, Akseli'
'Layfield, Richard A.'

_publ_section_title
;
 Enhanced single-molecule magnetism in dysprosium complexes of a pristine
 cyclobutadienyl ligand.
;
_journal_issue 34
_journal_name_full 'Chemical communications (Cambridge, England)'
_journal_page_first 4708
_journal_page_last 4711
_journal_paper_doi 10.1039/d0cc01722a
_journal_volume 56
_journal_year 2020
_chemical_formula_moiety 'C40 H104 B4 Na2 O2 Si8 Y2'
_chemical_formula_sum 'C40 H104 B4 Na2 O2 Si8 Y2'
_chemical_formula_weight 1108.99
_chemical_properties_physical Air-sensitive,Moisture-sensitive
_space_group_crystal_system triclinic
_space_group_IT_number 2
_space_group_name_Hall '-P 1'
_space_group_name_H-M_alt 'P -1'
_atom_sites_solution_hydrogens mixed
_audit_creation_date 2020-02-27
_audit_creation_method
;
Olex2 1.3
(compiled 2019.09.11 svn.r3662 for OlexSys, GUI svn.r5938)
;
_audit_update_record
;
2020-02-28 deposited with the CCDC.	2020-03-19 downloaded from the CCDC.
;
_cell_angle_alpha 90.747(10)
_cell_angle_beta 90.198(11)
_cell_angle_gamma 92.00(2)
_cell_formula_units_Z 2
_cell_length_a 10.929(2)
_cell_length_b 16.497(4)
_cell_length_c 17.2819(10)
_cell_measurement_reflns_used 1993
_cell_measurement_temperature 100.00(10)
_cell_measurement_theta_max 68.5190
_cell_measurement_theta_min 4.0760
_cell_volume 3113.7(10)
_computing_cell_refinement 'CrysAlisPro 1.171.39.46 (Rigaku OD, 2018)'
_computing_data_collection 'CrysAlisPro 1.171.39.46 (Rigaku OD, 2018)'
_computing_data_reduction 'CrysAlisPro 1.171.39.46 (Rigaku OD, 2018)'
_computing_molecular_graphics 'Olex2 1.3 (Dolomanov et al., 2009)'
_computing_publication_material 'Olex2 1.3 (Dolomanov et al., 2009)'
_computing_structure_refinement 'ShelXL 2018/3 (Sheldrick, 2015)'
_computing_structure_solution 'ShelXT (Sheldrick, 2015)'
_diffrn_ambient_environment N~2~
_diffrn_ambient_temperature 100.00(10)
_diffrn_detector 'CCD plate'
_diffrn_detector_area_resol_mean 16.1033
_diffrn_detector_type Eos
_diffrn_measured_fraction_theta_full 0.980
_diffrn_measured_fraction_theta_max 0.980
_diffrn_measurement_details
;
List of Runs (angles in degrees, time in seconds):

  # Type    Start    End  Width  t~exp~   \w     \q     \k     \f   Frames
#--------------------------------------------------------------------------
  1  \w    -72.00  29.00   1.00    5.00    --    0.00 -38.00 120.00  101
  2  \w   -114.00 -27.00   1.00   20.00    --  -54.75 125.00-180.00   87
  3  \w    -89.00 -47.00   1.00   20.00    --  -54.75 125.00 -60.00   42
  4  \w    -17.00 121.00   1.00   20.00    --   54.75 -19.00  90.00  138
  5  \w    -13.00  78.00   1.00   20.00    --   54.75 -57.00  60.00   91
  6  \w     33.00 101.00   1.00   20.00    --   54.75  57.00 -60.00   68
  7  \w     -7.00  77.00   1.00   20.00    --   54.75 -57.00 -30.00   84
  8  \w    142.00 178.00   1.00   30.00    --  109.50  64.00 -60.00   36
  9  \w    111.00 178.00   1.00   30.00    --  109.50  50.00 -90.00   67
 10  \w     94.00 131.00   1.00   30.00    --  109.50  64.00 -60.00   37
 11  \w    120.00 147.00   1.00   30.00    --  109.50 -91.00-105.49   27
 12  \w     51.00 113.00   1.00   30.00    --  109.50 -91.00-105.49   62
 13  \w     40.00 135.00   1.00   30.00    --  109.50 -50.00-120.00   95
 14  \w     37.00  68.00   1.00   30.00    --  109.50 -92.00 150.00   31
 15  \w     36.00 118.00   1.00   30.00    --  109.50 -38.00 150.00   82
 16  \w     36.00  72.00   1.00   30.00    --  109.50 -91.00 117.46   36
 17  \w     77.00 149.00   1.00   30.00    --  109.50 -91.00 -44.15   72
 18  \w     37.00 133.00   1.00   30.00    --  109.50 -38.00 -30.00   96
 19  \w     74.00 134.00   1.00   30.00    --  109.50 -91.00 117.46   60
 20  \w     76.00 105.00   1.00   30.00    --  109.50 -91.00  60.59   29
 21  \w    123.00 150.00   1.00   30.00    --  109.50 -91.00  60.59   27
 22  \w     51.00 178.00   1.00   30.00    --  109.50   0.00-120.00  127
;
_diffrn_measurement_device 'four-circle diffractometer'
_diffrn_measurement_device_type 'Xcalibur, Eos, Gemini ultra'
_diffrn_measurement_method '\w scans'
_diffrn_orient_matrix_type 'CrysAlisPro convention (1999,Acta A55,543-557)'
_diffrn_orient_matrix_UB_11 0.0213235000
_diffrn_orient_matrix_UB_12 0.0920595000
_diffrn_orient_matrix_UB_13 0.0123864000
_diffrn_orient_matrix_UB_21 -0.0090384000
_diffrn_orient_matrix_UB_22 -0.0111278000
_diffrn_orient_matrix_UB_23 0.0881909000
_diffrn_orient_matrix_UB_31 0.1391493000
_diffrn_orient_matrix_UB_32 -0.0113576000
_diffrn_orient_matrix_UB_33 0.0042009000
_diffrn_radiation_monochromator mirror
_diffrn_radiation_probe x-ray
_diffrn_radiation_type 'Cu K\a'
_diffrn_radiation_wavelength 1.54184
_diffrn_reflns_av_unetI/netI 0.1232
_diffrn_reflns_Laue_measured_fraction_full 0.980
_diffrn_reflns_Laue_measured_fraction_max 0.980
_diffrn_reflns_limit_h_max 13
_diffrn_reflns_limit_h_min -9
_diffrn_reflns_limit_k_max 19
_diffrn_reflns_limit_k_min -19
_diffrn_reflns_limit_l_max 20
_diffrn_reflns_limit_l_min -20
_diffrn_reflns_number 24473
_diffrn_reflns_point_group_measured_fraction_full 0.980
_diffrn_reflns_point_group_measured_fraction_max 0.980
_diffrn_reflns_theta_full 67.076
_diffrn_reflns_theta_max 67.076
_diffrn_reflns_theta_min 3.681
_diffrn_source 'fine-focus sealed X-ray tube'
_diffrn_source_type 'Enhance Ultra (Cu) X-ray Source'
_exptl_absorpt_coefficient_mu 4.309
_exptl_absorpt_correction_T_max 1.00000
_exptl_absorpt_correction_T_min 0.95517
_exptl_absorpt_correction_type multi-scan
_exptl_absorpt_process_details
;
CrysAlisPro 1.171.39.46 (Rigaku Oxford Diffraction, 2018)
Empirical absorption correction using spherical harmonics,
 implemented in SCALE3 ABSPACK scaling algorithm.
;
_exptl_crystal_colour 'light yellow'
_exptl_crystal_density_diffrn 1.183
_exptl_crystal_description plate
_exptl_crystal_F_000 1184
_exptl_crystal_recrystallization_method Benzene
_exptl_crystal_size_max 0.15
_exptl_crystal_size_mid 0.08
_exptl_crystal_size_min 0.04
_refine_diff_density_max 1.789
_refine_diff_density_min -1.414
_refine_diff_density_rms 0.166
_refine_ls_extinction_method none
_refine_ls_goodness_of_fit_ref 1.047
_refine_ls_hydrogen_treatment mixed
_refine_ls_matrix_type full
_refine_ls_number_parameters 612
_refine_ls_number_reflns 24473
_refine_ls_number_restraints 16
_refine_ls_restrained_S_all 1.046
_refine_ls_R_factor_all 0.1224
_refine_ls_R_factor_gt 0.0731
_refine_ls_shift/su_max 0.000
_refine_ls_shift/su_mean 0.000
_refine_ls_structure_factor_coef Fsqd
_refine_ls_weighting_details 'w=1/[\s^2^(Fo^2^)+(0.1085P)^2^] where P=(Fo^2^+2Fc^2^)/3'
_refine_ls_weighting_scheme calc
_refine_ls_wR_factor_gt 0.1934
_refine_ls_wR_factor_ref 0.2219
_reflns_Friedel_coverage 0.000
_reflns_number_gt 14492
_reflns_number_total 24473
_reflns_threshold_expression 'I > 2\s(I)'
_twin_special_details
;
Component 2 rotated by 2.1193\% 
 around [0.01 -0.10 1.00] (reciprocal) or [0.03 -0.09 1.00] (direct)
Component 3 rotated by -179.9282\% 
 around [1.00 -0.04 -0.01] (reciprocal) or [1.00 0.01 0.00] (direct)
;
_cod_data_source_file d0cc01722a2.cif
_cod_data_source_block 1
_cod_depositor_comments 'Adding full bibliography for 7126242--7126245.cif.'
_cod_original_cell_volume 3113.7(11)
_cod_database_code 7126242
_shelx_shelxl_version_number 2018/3
_chemical_oxdiff_formula 'C40 H88 B4 O2 Na2 Si8 Y2'
_shelx_space_group_comment
;
The symmetry employed for this shelxl refinement is uniquely defined
by the following loop, which should always be used as a source of
symmetry information in preference to the above space-group names.
They are only intended as comments.
;
_shelx_estimated_absorpt_t_max 0.847
_shelx_estimated_absorpt_t_min 0.564
_olex2_refinement_description
;
1. Twinned data refinement
 Scales: 0.1822(18)
 0.4899(14) 0.3279(12)
2. Fixed Uiso
 At 1.2 times of:
  All B(H) groups, All C(H,H) groups
 At 1.5 times of:
  All C(H,H,H) groups
3. Restrained distances
 B4-H4A = B4-H4B = B4-H4D = B3-H3A = B3-H3D = B3-H3C = B1-H1A = B1-H1B = B1-
 H1C = B2-H2A = B2-H2D = B2-H2B
 1.2 with sigma of 0.02
 B1-H1D = B2-H2C = B4-H4C = B3-H3B
 1.05 with sigma of 0.02
4.a Secondary CH2 refined with riding coordinates:
 C20(H20A,H20B), C40(H40A,H40B), C37(H37A,H37B), C18(H18A,H18B), C17(H17A,
 H17B), C19(H19A,H19B), C39(H39A,H39B), C38(H38A,H38B)
4.b Idealised Me refined as rotating group:
 C8(H8A,H8B,H8C), C14(H14A,H14B,H14C), C36(H36A,H36B,H36C), C16(H16A,H16B,
 H16C), C35(H35A,H35B,H35C), C30(H30A,H30B,H30C), C34(H34A,H34B,H34C), C10(H10A,
 H10B,H10C), C28(H28A,H28B,H28C), C15(H15A,H15B,H15C), C27(H27A,H27B,H27C),
 C7(H7A,H7B,H7C), C12(H12A,H12B,H12C), C5(H5A,H5B,H5C), C11(H11A,H11B,H11C),
 C31(H31A,H31B,H31C), C6(H6A,H6B,H6C), C9(H9A,H9B,H9C), C26(H26A,H26B,H26C),
 C13(H13A,H13B,H13C), C29(H29A,H29B,H29C), C25(H25A,H25B,H25C), C32(H32A,H32B,
 H32C), C33(H33A,H33B,H33C)
;
_olex2_submission_special_instructions 'No special instructions were received'
_oxdiff_exptl_absorpt_empirical_details
;
Empirical correction (ABSPACK) includes:
- Absorption correction using spherical harmonics
- Frame scaling
;
_oxdiff_exptl_absorpt_empirical_full_max 1.199
_oxdiff_exptl_absorpt_empirical_full_min 0.859
_oxdiff_twin_integration_method simultaneous
_oxdiff_twin_items 3

loop_
_space_group_symop_operation_xyz
'x, y, z'
'-x, -y, -z'

loop_
_atom_site_label
_atom_site_type_symbol
_atom_site_fract_x
_atom_site_fract_y
_atom_site_fract_z
_atom_site_U_iso_or_equiv
_atom_site_adp_type
_atom_site_occupancy
_atom_site_site_symmetry_order
_atom_site_calc_flag
_atom_site_refinement_flags_posn
_atom_site_refinement_flags_adp
_atom_site_refinement_flags_occupancy
_atom_site_disorder_assembly
_atom_site_disorder_group
Y2 Y 0.86943(8) 0.21839(5) 0.51612(5) 0.0180(2) Uani 1 1 d . . . . .
Y1 Y 0.64155(8) 0.22669(5) 0.00853(5) 0.0192(2) Uani 1 1 d . . . . .
Si6 Si 0.5720(3) 0.16443(17) 0.62487(17) 0.0255(6) Uani 1 1 d . . . . .
Si5 Si 0.9170(3) 0.13261(16) 0.72023(16) 0.0216(6) Uani 1 1 d . . . . .
Si3 Si 0.5740(3) 0.39015(16) 0.16995(16) 0.0216(6) Uani 1 1 d . . . . .
Si1 Si 0.8850(3) 0.12308(15) 0.13474(16) 0.0223(6) Uani 1 1 d . . . . .
Si2 Si 0.5298(3) 0.14669(16) 0.20630(17) 0.0244(6) Uani 1 1 d . . . . .
Si8 Si 1.0168(3) 0.36250(16) 0.67053(17) 0.0258(6) Uani 1 1 d . . . . .
Si4 Si 0.9140(3) 0.36000(16) 0.08668(16) 0.0218(6) Uani 1 1 d . . . . .
Si7 Si 0.6709(3) 0.39626(18) 0.58561(18) 0.0308(7) Uani 1 1 d . . . . .
Na1 Na 0.7845(4) 0.2708(2) 0.2596(2) 0.0281(9) Uani 1 1 d . . . . .
Na2 Na 0.7388(4) 0.2960(3) 0.7599(2) 0.0335(10) Uani 1 1 d . . . . .
O2 O 1.0814(6) 0.2098(4) 0.4985(4) 0.0262(16) Uani 1 1 d . . . . .
O1 O 0.4299(7) 0.2254(4) -0.0132(4) 0.0290(17) Uani 1 1 d . . . . .
C4 C 0.7823(8) 0.2893(5) 0.1087(5) 0.0162(19) Uani 1 1 d . . . . .
C8 C 0.5592(11) 0.0373(6) 0.1986(7) 0.036(3) Uani 1 1 d . . . . .
H8A H 0.571159 0.022246 0.144157 0.055 Uiso 1 1 calc R U . . .
H8B H 0.489161 0.005915 0.219270 0.055 Uiso 1 1 calc R U . . .
H8C H 0.632972 0.025565 0.228271 0.055 Uiso 1 1 calc R U . . .
C14 C 0.8675(10) 0.4650(6) 0.0698(7) 0.028(2) Uani 1 1 d . . . . .
H14A H 0.816435 0.466247 0.023076 0.042 Uiso 1 1 calc R U . . .
H14B H 0.940542 0.500321 0.062958 0.042 Uiso 1 1 calc R U . . .
H14C H 0.820755 0.484232 0.114283 0.042 Uiso 1 1 calc R U . . .
C36 C 0.9801(12) 0.4171(7) 0.7639(7) 0.042(3) Uani 1 1 d . . . . .
H36A H 0.904197 0.446263 0.757583 0.063 Uiso 1 1 calc R U . . .
H36B H 1.047212 0.455699 0.777273 0.063 Uiso 1 1 calc R U . . .
H36C H 0.969744 0.377501 0.805443 0.063 Uiso 1 1 calc R U . . .
C1 C 0.7699(9) 0.2015(5) 0.1251(6) 0.019(2) Uani 1 1 d . . . . .
C24 C 0.8856(9) 0.2950(6) 0.6404(5) 0.020(2) Uani 1 1 d . . . . .
C2 C 0.6420(9) 0.2106(6) 0.1513(5) 0.019(2) Uani 1 1 d . . . . .
C16 C 1.0260(10) 0.3617(7) 0.1708(7) 0.035(3) Uani 1 1 d . . . . .
H16A H 0.986416 0.383314 0.217045 0.053 Uiso 1 1 calc R U . . .
H16B H 1.097805 0.396130 0.158088 0.053 Uiso 1 1 calc R U . . .
H16C H 1.051681 0.306397 0.180594 0.053 Uiso 1 1 calc R U . . .
C35 C 1.1579(10) 0.3056(7) 0.6917(7) 0.038(3) Uani 1 1 d . . . . .
H35A H 1.223961 0.343873 0.707895 0.057 Uiso 1 1 calc R U . . .
H35B H 1.182776 0.276211 0.644970 0.057 Uiso 1 1 calc R U . . .
H35C H 1.140962 0.266942 0.733159 0.057 Uiso 1 1 calc R U . . .
C30 C 0.4916(10) 0.1775(7) 0.7207(7) 0.036(3) Uani 1 1 d . . . . .
H30A H 0.413680 0.146266 0.719769 0.054 Uiso 1 1 calc R U . . .
H30B H 0.476063 0.235040 0.729506 0.054 Uiso 1 1 calc R U . . .
H30C H 0.543406 0.158017 0.762427 0.054 Uiso 1 1 calc R U . . .
C3 C 0.6543(9) 0.3001(6) 0.1356(5) 0.018(2) Uani 1 1 d . . . . .
C34 C 1.0644(11) 0.4410(7) 0.5974(7) 0.033(3) Uani 1 1 d . . . . .
H34A H 1.019953 0.490670 0.606877 0.049 Uiso 1 1 calc R U . . .
H34B H 1.045509 0.420180 0.545137 0.049 Uiso 1 1 calc R U . . .
H34C H 1.152650 0.452907 0.601959 0.049 Uiso 1 1 calc R U . . .
C21 C 0.8475(9) 0.2094(6) 0.6588(6) 0.019(2) Uani 1 1 d . . . . .
C20 C 0.3574(11) 0.1590(7) -0.0518(8) 0.040(3) Uani 1 1 d . . . . .
H20A H 0.316322 0.124062 -0.012907 0.048 Uiso 1 1 calc R U . . .
H20B H 0.411084 0.125149 -0.083886 0.048 Uiso 1 1 calc R U . . .
C10 C 0.5443(10) 0.1737(7) 0.3127(6) 0.030(2) Uani 1 1 d . . . . .
H10A H 0.477991 0.146261 0.341263 0.045 Uiso 1 1 calc R U . . .
H10B H 0.539180 0.232527 0.319662 0.045 Uiso 1 1 calc R U . . .
H10C H 0.623384 0.156312 0.332194 0.045 Uiso 1 1 calc R U . . .
C28 C 0.5706(10) 0.0525(7) 0.6050(7) 0.032(2) Uani 1 1 d . . . . .
H28A H 0.607228 0.025067 0.648964 0.048 Uiso 1 1 calc R U . . .
H28B H 0.617892 0.041706 0.558173 0.048 Uiso 1 1 calc R U . . .
H28C H 0.486011 0.032163 0.597634 0.048 Uiso 1 1 calc R U . . .
C40 C 1.1406(10) 0.1338(6) 0.4828(8) 0.034(3) Uani 1 1 d . . . . .
H40A H 1.079646 0.087961 0.480156 0.041 Uiso 1 1 calc R U . . .
H40B H 1.201810 0.122739 0.523291 0.041 Uiso 1 1 calc R U . . .
C22 C 0.7217(8) 0.2216(6) 0.6275(6) 0.0179(19) Uani 1 1 d . . . . .
C23 C 0.7597(9) 0.3066(6) 0.6087(6) 0.021(2) Uani 1 1 d . . . . .
C37 C 1.1657(10) 0.2725(6) 0.4705(7) 0.031(3) Uani 1 1 d . . . . .
H37A H 1.228865 0.286523 0.510128 0.038 Uiso 1 1 calc R U . . .
H37B H 1.121366 0.322085 0.458089 0.038 Uiso 1 1 calc R U . . .
C15 C 0.9986(10) 0.3336(6) -0.0027(7) 0.030(2) Uani 1 1 d . . . . .
H15A H 0.994088 0.274644 -0.010869 0.045 Uiso 1 1 calc R U . . .
H15B H 1.084497 0.351958 0.002738 0.045 Uiso 1 1 calc R U . . .
H15C H 0.961936 0.360159 -0.047067 0.045 Uiso 1 1 calc R U . . .
C27 C 0.9471(10) 0.1782(7) 0.8194(6) 0.027(2) Uani 1 1 d . . . . .
H27A H 0.992144 0.230239 0.814417 0.040 Uiso 1 1 calc R U . . .
H27B H 0.995752 0.141206 0.849845 0.040 Uiso 1 1 calc R U . . .
H27C H 0.869043 0.186745 0.845494 0.040 Uiso 1 1 calc R U . . .
C18 C 0.2994(10) 0.2878(7) -0.0995(7) 0.032(3) Uani 1 1 d . . . . .
H18A H 0.356599 0.302291 -0.141876 0.039 Uiso 1 1 calc R U . . .
H18B H 0.226250 0.321293 -0.103255 0.039 Uiso 1 1 calc R U . . .
C7 C 0.9337(12) 0.1227(7) 0.2389(7) 0.038(3) Uani 1 1 d . . . . .
H7A H 0.975176 0.174651 0.252268 0.057 Uiso 1 1 calc R U . . .
H7B H 0.989864 0.078556 0.247084 0.057 Uiso 1 1 calc R U . . .
H7C H 0.861514 0.114693 0.271777 0.057 Uiso 1 1 calc R U . . .
C17 C 0.3606(10) 0.2980(7) -0.0214(7) 0.031(2) Uani 1 1 d . . . . .
H17A H 0.415341 0.347061 -0.019793 0.037 Uiso 1 1 calc R U . . .
H17B H 0.299034 0.302146 0.020199 0.037 Uiso 1 1 calc R U . . .
C12 C 0.5483(10) 0.4689(6) 0.0955(7) 0.031(3) Uani 1 1 d . . . . .
H12A H 0.622657 0.476831 0.064593 0.047 Uiso 1 1 calc R U . . .
H12B H 0.528702 0.520056 0.121240 0.047 Uiso 1 1 calc R U . . .
H12C H 0.480195 0.450988 0.061715 0.047 Uiso 1 1 calc R U . . .
C19 C 0.2647(10) 0.1981(7) -0.1014(7) 0.037(3) Uani 1 1 d . . . . .
H19A H 0.181235 0.188476 -0.080602 0.044 Uiso 1 1 calc R U . . .
H19B H 0.267181 0.176370 -0.155018 0.044 Uiso 1 1 calc R U . . .
C39 C 1.2018(11) 0.1464(8) 0.4050(7) 0.040(3) Uani 1 1 d . . . . .
H39A H 1.147944 0.125385 0.362565 0.048 Uiso 1 1 calc R U . . .
H39B H 1.280041 0.118022 0.402767 0.048 Uiso 1 1 calc R U . . .
C5 C 1.0269(9) 0.1435(7) 0.0772(7) 0.032(3) Uani 1 1 d . . . . .
H5A H 1.006691 0.141966 0.021919 0.049 Uiso 1 1 calc R U . . .
H5B H 1.086450 0.102028 0.088255 0.049 Uiso 1 1 calc R U . . .
H5C H 1.062134 0.197114 0.091310 0.049 Uiso 1 1 calc R U . . .
C11 C 0.4194(10) 0.3660(7) 0.2122(7) 0.035(3) Uani 1 1 d . . . . .
H11A H 0.362305 0.349239 0.170694 0.053 Uiso 1 1 calc R U . . .
H11B H 0.389425 0.414158 0.238758 0.053 Uiso 1 1 calc R U . . .
H11C H 0.425824 0.321809 0.249248 0.053 Uiso 1 1 calc R U . . .
C31 C 0.5446(12) 0.4057(7) 0.6570(8) 0.044(3) Uani 1 1 d . . . . .
H31A H 0.492793 0.355993 0.655798 0.066 Uiso 1 1 calc R U . . .
H31B H 0.495359 0.452050 0.643719 0.066 Uiso 1 1 calc R U . . .
H31C H 0.579373 0.413936 0.708955 0.066 Uiso 1 1 calc R U . . .
B2 B 0.6736(13) 0.0939(7) -0.0568(8) 0.030(3) Uani 1 1 d D . . . .
C6 C 0.8352(11) 0.0164(6) 0.1067(7) 0.033(3) Uani 1 1 d . . . . .
H6A H 0.766471 -0.001476 0.139324 0.050 Uiso 1 1 calc R U . . .
H6B H 0.903615 -0.019628 0.113943 0.050 Uiso 1 1 calc R U . . .
H6C H 0.809568 0.014742 0.052316 0.050 Uiso 1 1 calc R U . . .
C9 C 0.3670(10) 0.1562(7) 0.1747(7) 0.034(3) Uani 1 1 d . . . . .
H9A H 0.347445 0.115923 0.133971 0.051 Uiso 1 1 calc R U . . .
H9B H 0.355658 0.210785 0.154725 0.051 Uiso 1 1 calc R U . . .
H9C H 0.312581 0.146960 0.218932 0.051 Uiso 1 1 calc R U . . .
C26 C 0.8109(11) 0.0434(6) 0.7372(7) 0.032(3) Uani 1 1 d . . . . .
H26A H 0.731067 0.062377 0.753798 0.049 Uiso 1 1 calc R U . . .
H26B H 0.845011 0.009470 0.777439 0.049 Uiso 1 1 calc R U . . .
H26C H 0.801007 0.011647 0.689096 0.049 Uiso 1 1 calc R U . . .
C13 C 0.6673(10) 0.4411(6) 0.2505(6) 0.030(2) Uani 1 1 d . . . . .
H13A H 0.652887 0.411954 0.298851 0.045 Uiso 1 1 calc R U . . .
H13B H 0.642776 0.497364 0.256860 0.045 Uiso 1 1 calc R U . . .
H13C H 0.754414 0.440330 0.237454 0.045 Uiso 1 1 calc R U . . .
C29 C 0.4713(12) 0.2048(9) 0.5485(9) 0.049(3) Uani 1 1 d . . . . .
H29A H 0.389795 0.178444 0.551868 0.073 Uiso 1 1 calc R U . . .
H29B H 0.506371 0.193755 0.497525 0.073 Uiso 1 1 calc R U . . .
H29C H 0.464775 0.263472 0.556031 0.073 Uiso 1 1 calc R U . . .
C38 C 1.2243(11) 0.2377(8) 0.3980(7) 0.038(3) Uani 1 1 d . . . . .
H38A H 1.185228 0.258205 0.350719 0.046 Uiso 1 1 calc R U . . .
H38B H 1.313034 0.251775 0.396656 0.046 Uiso 1 1 calc R U . . .
C25 C 1.0632(10) 0.0942(7) 0.6809(7) 0.035(3) Uani 1 1 d . . . . .
H25A H 1.045728 0.059838 0.635211 0.052 Uiso 1 1 calc R U . . .
H25B H 1.103573 0.062369 0.720441 0.052 Uiso 1 1 calc R U . . .
H25C H 1.117147 0.140155 0.666363 0.052 Uiso 1 1 calc R U . . .
C32 C 0.7632(12) 0.4944(7) 0.5951(9) 0.048(4) Uani 1 1 d . . . . .
H32A H 0.803835 0.497066 0.645707 0.071 Uiso 1 1 calc R U . . .
H32B H 0.708769 0.540053 0.590312 0.071 Uiso 1 1 calc R U . . .
H32C H 0.824902 0.497097 0.554115 0.071 Uiso 1 1 calc R U . . .
C33 C 0.5992(13) 0.3969(9) 0.4856(7) 0.053(4) Uani 1 1 d . . . . .
H33A H 0.659836 0.417024 0.448209 0.080 Uiso 1 1 calc R U . . .
H33B H 0.529094 0.432442 0.486027 0.080 Uiso 1 1 calc R U . . .
H33C H 0.571443 0.341732 0.470872 0.080 Uiso 1 1 calc R U . . .
B4 B 0.8036(13) 0.0812(8) 0.4602(8) 0.031(3) Uani 1 1 d D . . . .
B1 B 0.6771(12) 0.3361(7) -0.0988(7) 0.028(3) Uani 1 1 d D . . . .
B3 B 0.8666(13) 0.3136(7) 0.3988(7) 0.026(3) Uani 1 1 d D . . . .
H2A H 0.615(8) 0.096(6) 0.001(4) 0.032 Uiso 1 1 d D U . . .
H2B H 0.636(9) 0.132(6) -0.110(4) 0.03(3) Uiso 1 1 d D . . . .
H2C H 0.686(9) 0.034(3) -0.074(6) 0.02(3) Uiso 1 1 d D . . . .
H2D H 0.753(7) 0.139(5) -0.033(7) 0.03(3) Uiso 1 1 d D . . . .
H4A H 0.863(9) 0.092(7) 0.517(4) 0.04(3) Uiso 1 1 d D . . . .
H1A H 0.636(9) 0.342(6) -0.035(3) 0.03(3) Uiso 1 1 d D . . . .
H4B H 0.887(6) 0.115(5) 0.428(5) 0.02(2) Uiso 1 1 d D . . . .
H3A H 0.897(8) 0.332(6) 0.463(3) 0.02(3) Uiso 1 1 d D . . . .
H1B H 0.608(9) 0.288(6) -0.130(7) 0.05(4) Uiso 1 1 d D . . . .
H3B H 0.862(8) 0.357(5) 0.355(4) 0.02(3) Uiso 1 1 d D . . . .
H1C H 0.760(7) 0.296(6) -0.077(7) 0.04(3) Uiso 1 1 d D . . . .
H1D H 0.705(8) 0.386(4) -0.132(5) 0.02(3) Uiso 1 1 d D . . . .
H4C H 0.764(8) 0.025(3) 0.442(6) 0.02(3) Uiso 1 1 d D . . . .
H4D H 0.729(7) 0.133(4) 0.463(7) 0.03(3) Uiso 1 1 d D . . . .
H3C H 0.769(5) 0.280(5) 0.410(6) 0.02(3) Uiso 1 1 d D . . . .
H3D H 0.924(9) 0.259(5) 0.374(8) 0.05(4) Uiso 1 1 d D . . . .

loop_
_atom_site_aniso_label
_atom_site_aniso_U_11
_atom_site_aniso_U_22
_atom_site_aniso_U_33
_atom_site_aniso_U_23
_atom_site_aniso_U_13
_atom_site_aniso_U_12
Y2 0.0197(5) 0.0224(4) 0.0119(4) 0.0003(3) -0.0002(3) 0.0016(3)
Y1 0.0209(5) 0.0247(4) 0.0119(4) 0.0006(3) -0.0014(4) -0.0001(3)
Si6 0.0198(16) 0.0372(15) 0.0192(15) 0.0006(11) -0.0009(11) -0.0012(12)
Si5 0.0246(16) 0.0238(13) 0.0167(14) 0.0040(10) -0.0010(11) 0.0024(10)
Si3 0.0237(16) 0.0262(13) 0.0153(14) 0.0001(10) 0.0011(11) 0.0039(11)
Si1 0.0266(16) 0.0234(13) 0.0172(14) 0.0004(10) -0.0011(12) 0.0051(11)
Si2 0.0266(16) 0.0279(14) 0.0184(15) 0.0045(10) 0.0027(12) -0.0045(11)
Si8 0.0330(17) 0.0259(13) 0.0180(15) 0.0002(10) 0.0007(12) -0.0084(11)
Si4 0.0246(16) 0.0234(13) 0.0171(14) 0.0009(10) 0.0010(11) -0.0038(11)
Si7 0.0401(19) 0.0326(15) 0.0210(16) 0.0078(11) 0.0087(13) 0.0166(13)
Na1 0.033(2) 0.035(2) 0.016(2) -0.0005(16) -0.0035(17) 0.0032(17)
Na2 0.043(3) 0.041(2) 0.017(2) -0.0005(17) 0.0062(19) 0.007(2)
O2 0.025(4) 0.022(3) 0.032(4) 0.003(3) 0.000(3) 0.000(3)
O1 0.029(4) 0.032(4) 0.027(4) 0.003(3) 0.000(3) 0.004(3)
C4 0.017(5) 0.025(5) 0.006(5) 0.000(3) -0.002(4) 0.000(4)
C8 0.040(7) 0.033(6) 0.036(7) 0.012(5) 0.013(6) -0.005(5)
C14 0.035(7) 0.025(5) 0.024(6) 0.001(4) -0.002(5) -0.004(4)
C36 0.058(9) 0.041(6) 0.026(7) -0.006(5) 0.004(6) -0.024(6)
C1 0.025(6) 0.020(5) 0.011(5) 0.005(3) 0.003(4) 0.001(4)
C24 0.031(6) 0.023(5) 0.005(5) -0.003(3) 0.001(4) -0.001(4)
C2 0.023(5) 0.026(5) 0.009(5) 0.004(4) -0.001(4) -0.003(4)
C16 0.034(7) 0.037(6) 0.034(7) 0.000(5) -0.004(5) -0.004(5)
C35 0.034(7) 0.052(7) 0.027(6) 0.007(5) -0.013(5) -0.018(5)
C30 0.025(6) 0.052(7) 0.031(7) -0.003(5) 0.006(5) -0.001(5)
C3 0.021(5) 0.024(5) 0.009(5) -0.002(3) 0.005(4) -0.001(4)
C34 0.042(7) 0.033(6) 0.023(6) 0.001(4) -0.001(5) -0.003(5)
C21 0.021(6) 0.022(5) 0.015(5) 0.001(4) -0.001(4) 0.000(4)
C20 0.038(7) 0.041(6) 0.040(8) -0.003(5) -0.013(6) -0.014(5)
C10 0.024(6) 0.045(6) 0.021(6) 0.006(4) 0.003(4) -0.003(5)
C28 0.025(6) 0.047(7) 0.023(6) -0.006(5) 0.002(5) -0.007(5)
C40 0.021(6) 0.031(6) 0.051(8) 0.002(5) 0.003(5) 0.008(4)
C22 0.015(5) 0.025(5) 0.014(5) 0.000(4) -0.003(4) 0.005(4)
C23 0.019(5) 0.031(5) 0.013(5) -0.003(4) 0.002(4) 0.004(4)
C37 0.026(6) 0.031(6) 0.038(7) 0.005(5) -0.002(5) -0.003(4)
C15 0.030(6) 0.028(5) 0.032(7) 0.002(4) 0.000(5) -0.005(4)
C27 0.024(6) 0.043(6) 0.014(5) 0.006(4) -0.001(4) 0.007(5)
C18 0.018(6) 0.050(7) 0.029(6) 0.009(5) -0.002(5) 0.005(5)
C7 0.052(8) 0.038(6) 0.025(6) 0.006(5) -0.008(6) 0.015(5)
C17 0.024(6) 0.036(6) 0.033(7) -0.003(5) 0.002(5) 0.008(5)
C12 0.036(7) 0.031(6) 0.027(6) -0.001(4) -0.005(5) 0.007(5)
C19 0.026(6) 0.058(8) 0.028(7) -0.001(5) -0.007(5) 0.002(5)
C39 0.029(7) 0.061(8) 0.031(7) -0.010(6) -0.001(5) 0.006(6)
C5 0.024(6) 0.033(6) 0.040(7) -0.001(5) 0.001(5) 0.004(4)
C11 0.026(6) 0.039(6) 0.043(8) 0.001(5) 0.011(5) 0.012(5)
C31 0.050(8) 0.042(7) 0.042(8) 0.011(6) 0.016(6) 0.021(6)
B2 0.044(8) 0.023(6) 0.023(7) -0.007(5) -0.006(6) -0.002(5)
C6 0.046(8) 0.029(6) 0.025(6) 0.000(4) -0.005(5) 0.006(5)
C9 0.025(6) 0.044(6) 0.033(7) 0.006(5) 0.003(5) -0.008(5)
C26 0.045(7) 0.027(5) 0.026(6) 0.001(4) 0.003(5) 0.002(5)
C13 0.036(6) 0.035(6) 0.019(6) -0.004(4) -0.008(5) 0.007(5)
C29 0.039(8) 0.069(9) 0.039(8) 0.006(6) -0.012(6) 0.003(6)
C38 0.024(6) 0.059(8) 0.032(7) 0.011(5) 0.002(5) 0.005(5)
C25 0.036(7) 0.042(6) 0.027(6) 0.006(5) -0.003(5) 0.016(5)
C32 0.062(9) 0.027(6) 0.055(9) 0.016(5) 0.020(7) 0.017(6)
C33 0.071(10) 0.069(9) 0.024(7) 0.010(6) 0.012(7) 0.049(8)
B4 0.039(8) 0.031(6) 0.023(7) 0.002(5) -0.005(6) 0.001(5)
B1 0.034(8) 0.029(6) 0.020(6) 0.003(5) -0.003(5) -0.001(5)
B3 0.039(8) 0.022(5) 0.017(6) 0.005(4) -0.006(5) 0.001(5)

loop_
_atom_type_symbol
_atom_type_description
_atom_type_scat_dispersion_real
_atom_type_scat_dispersion_imag
_atom_type_scat_source
C C 0.0181 0.0091 'International Tables Vol C Tables 4.2.6.8 and 6.1.1.4'
H H 0.0000 0.0000 'International Tables Vol C Tables 4.2.6.8 and 6.1.1.4'
B B 0.0090 0.0039 'International Tables Vol C Tables 4.2.6.8 and 6.1.1.4'
Na Na 0.1353 0.1239 'International Tables Vol C Tables 4.2.6.8 and 6.1.1.4'
O O 0.0492 0.0322 'International Tables Vol C Tables 4.2.6.8 and 6.1.1.4'
Si Si 0.2541 0.3302 'International Tables Vol C Tables 4.2.6.8 and 6.1.1.4'
Y Y -0.2670 2.0244 'International Tables Vol C Tables 4.2.6.8 and 6.1.1.4'

loop_
_geom_angle_atom_site_label_1
_geom_angle_atom_site_label_2
_geom_angle_atom_site_label_3
_geom_angle
_geom_angle_site_symmetry_1
_geom_angle_site_symmetry_3
_geom_angle_publ_flag
O2 Y2 C24 95.2(3) . . ?
O2 Y2 C21 102.8(3) . . ?
O2 Y2 C22 137.5(3) . . ?
O2 Y2 C23 128.0(3) . . ?
O2 Y2 B4 98.5(4) . . ?
O2 Y2 B3 88.0(4) . . ?
O2 Y2 H4A 87(3) . . ?
O2 Y2 H4B 76.0(16) . . ?
O2 Y2 H3A 83(3) . . ?
O2 Y2 H4D 124.6(15) . . ?
O2 Y2 H3C 113.1(14) . . ?
C24 Y2 C21 35.1(3) . . ?
C24 Y2 C22 50.6(3) . . ?
C24 Y2 C23 35.1(3) . . ?
C24 Y2 B4 141.8(4) . . ?
C24 Y2 B3 111.9(3) . . ?
C24 Y2 H4A 119.3(18) . . ?
C24 Y2 H4B 160(2) . . ?
C24 Y2 H3A 85.6(11) . . ?
C24 Y2 H4D 134(3) . . ?
C24 Y2 H3C 118(3) . . ?
C21 Y2 C22 34.8(3) . . ?
C21 Y2 C23 49.8(3) . . ?
C21 Y2 B4 106.8(4) . . ?
C21 Y2 B3 145.2(3) . . ?
C21 Y2 H4A 85(2) . . ?
C21 Y2 H4B 128.1(18) . . ?
C21 Y2 H3A 120.4(13) . . ?
C21 Y2 H4D 107(3) . . ?
C21 Y2 H3C 138(2) . . ?
C22 Y2 B4 98.0(4) . . ?
C22 Y2 B3 125.0(4) . . ?
C22 Y2 H4A 90(3) . . ?
C22 Y2 H4B 126.1(9) . . ?
C22 Y2 H3A 113(2) . . ?
C22 Y2 H4D 84(3) . . ?
C22 Y2 H3C 106.1(19) . . ?
C23 Y2 C22 34.6(3) . . ?
C23 Y2 B4 129.1(4) . . ?
C23 Y2 B3 97.7(4) . . ?
C23 Y2 H4A 125(3) . . ?
C23 Y2 H4B 155.5(14) . . ?
C23 Y2 H3A 80(2) . . ?
C23 Y2 H4D 106.8(18) . . ?
C23 Y2 H3C 90(2) . . ?
B4 Y2 B3 104.0(4) . . ?
B4 Y2 H4A 27.7(9) . . ?
B4 Y2 H4B 28.1(8) . . ?
B4 Y2 H3A 131.2(10) . . ?
B4 Y2 H4D 28.3(8) . . ?
B4 Y2 H3C 89(2) . . ?
B3 Y2 H4A 128.8(18) . . ?
B3 Y2 H4B 86.4(19) . . ?
B3 Y2 H3A 27.2(9) . . ?
B3 Y2 H4D 93(3) . . ?
B3 Y2 H3C 27.6(8) . . ?
H4A Y2 H4B 43(3) . . ?
H4A Y2 H3A 154(3) . . ?
H4A Y2 H4D 52(2) . . ?
H4A Y2 H3C 116(2) . . ?
H4B Y2 H3A 111(2) . . ?
H4B Y2 H4D 49(2) . . ?
H4B Y2 H3C 82(3) . . ?
H3A Y2 H4D 117(3) . . ?
H3A Y2 H3C 48(2) . . ?
H4D Y2 H3C 69(3) . . ?
O1 Y1 C4 134.8(3) . . ?
O1 Y1 C1 133.3(3) . . ?
O1 Y1 C2 99.3(3) . . ?
O1 Y1 C3 100.4(3) . . ?
O1 Y1 B2 95.3(4) . . ?
O1 Y1 B1 90.9(3) . . ?
O1 Y1 H2A 84(3) . . ?
O1 Y1 H2B 82(2) . . ?
O1 Y1 H2D 123.6(10) . . ?
O1 Y1 H1A 84(3) . . ?
O1 Y1 H1C 116.5(13) . . ?
C4 Y1 B1 97.6(3) . . ?
C4 Y1 H2A 120(3) . . ?
C4 Y1 H2B 143(2) . . ?
C4 Y1 H2D 98.8(16) . . ?
C4 Y1 H1A 85(3) . . ?
C4 Y1 H1C 85(3) . . ?
C1 Y1 C4 34.5(3) . . ?
C1 Y1 B1 128.4(4) . . ?
C1 Y1 H2A 86(3) . . ?
C1 Y1 H2B 122.5(13) . . ?
C1 Y1 H2D 79(3) . . ?
C1 Y1 H1A 120(3) . . ?
C1 Y1 H1C 107.7(19) . . ?
C2 Y1 C4 50.2(3) . . ?
C2 Y1 C1 34.6(3) . . ?
C2 Y1 C3 35.2(3) . . ?
C2 Y1 B2 110.2(4) . . ?
C2 Y1 B1 141.7(4) . . ?
C2 Y1 H2A 86.6(17) . . ?
C2 Y1 H2B 136.2(13) . . ?
C2 Y1 H2D 105(3) . . ?
C2 Y1 H1A 118.3(16) . . ?
C2 Y1 H1C 135(3) . . ?
C3 Y1 C4 34.7(3) . . ?
C3 Y1 C1 49.8(3) . . ?
C3 Y1 B1 106.7(3) . . ?
C3 Y1 H2A 121.8(17) . . ?
C3 Y1 H2B 171.1(11) . . ?
C3 Y1 H2D 128(2) . . ?
C3 Y1 H1A 83.4(17) . . ?
C3 Y1 H1C 108(3) . . ?
B2 Y1 C4 124.3(4) . . ?
B2 Y1 C1 96.5(4) . . ?
B2 Y1 C3 143.8(4) . . ?
B2 Y1 B1 105.4(4) . . ?
B2 Y1 H2A 28.5(8) . . ?
B2 Y1 H2B 27.3(10) . . ?
B2 Y1 H2D 28.5(9) . . ?
B2 Y1 H1A 131.0(14) . . ?
B2 Y1 H1C 93(3) . . ?
B1 Y1 H2A 131.4(16) . . ?
B1 Y1 H2B 81.6(15) . . ?
B1 Y1 H2D 99(3) . . ?
B1 Y1 H1A 26.1(11) . . ?
B1 Y1 H1C 27.2(8) . . ?
H2A Y1 H2B 50(2) . . ?
H2A Y1 H2D 49(3) . . ?
H2A Y1 H1A 153(3) . . ?
H2A Y1 H1C 122(3) . . ?
H2B Y1 H2D 46(3) . . ?
H2B Y1 H1A 105(2) . . ?
H2B Y1 H1C 78(4) . . ?
H2D Y1 H1A 124(3) . . ?
H2D Y1 H1C 78(3) . . ?
H1A Y1 H1C 47(2) . . ?
C28 Si6 C30 105.9(5) . . ?
C22 Si6 C30 109.5(5) . . ?
C22 Si6 C28 118.6(5) . . ?
C29 Si6 C30 107.4(6) . . ?
C29 Si6 C28 104.3(6) . . ?
C29 Si6 C22 110.5(5) . . ?
C21 Si5 C27 108.9(5) . . ?
C21 Si5 C26 112.3(5) . . ?
C21 Si5 C25 113.5(5) . . ?
C26 Si5 C27 104.8(5) . . ?
C25 Si5 C27 108.9(5) . . ?
C25 Si5 C26 108.0(5) . . ?
C3 Si3 C12 115.4(5) . . ?
C3 Si3 C11 113.7(5) . . ?
C3 Si3 C13 108.8(5) . . ?
C12 Si3 C11 105.5(5) . . ?
C12 Si3 C13 106.9(5) . . ?
C11 Si3 C13 105.9(6) . . ?
C1 Si1 C7 107.2(5) . . ?
C1 Si1 C5 113.8(5) . . ?
C1 Si1 C6 116.8(5) . . ?
C7 Si1 C6 107.7(5) . . ?
C5 Si1 C7 106.4(6) . . ?
C5 Si1 C6 104.4(5) . . ?
C8 Si2 C2 112.9(5) . . ?
C8 Si2 C10 105.8(5) . . ?
C8 Si2 C9 105.3(5) . . ?
C2 Si2 C10 108.8(5) . . ?
C2 Si2 C9 114.3(5) . . ?
C9 Si2 C10 109.5(5) . . ?
C24 Si8 C36 110.0(5) . . ?
C24 Si8 C35 112.8(5) . . ?
C24 Si8 C34 114.7(5) . . ?
C35 Si8 C36 105.2(6) . . ?
C35 Si8 C34 105.5(5) . . ?
C34 Si8 C36 108.0(5) . . ?
C4 Si4 C16 109.2(5) . . ?
C14 Si4 C4 113.0(5) . . ?
C14 Si4 C16 108.3(5) . . ?
C14 Si4 C15 103.6(5) . . ?
C15 Si4 C4 114.3(4) . . ?
C15 Si4 C16 108.1(5) . . ?
C23 Si7 C31 109.2(5) . . ?
C23 Si7 C32 113.0(5) . . ?
C23 Si7 C33 116.1(5) . . ?
C31 Si7 C32 104.8(6) . . ?
C31 Si7 C33 107.2(6) . . ?
C32 Si7 C33 105.7(7) . . ?
C4 Na1 B3 150.8(4) . . ?
C4 Na1 H3B 129.5(11) . . ?
C4 Na1 H3C 169(2) . . ?
C4 Na1 H3D 143(2) . . ?
C1 Na1 C4 33.0(3) . . ?
C1 Na1 C2 33.3(3) . . ?
C1 Na1 C3 47.5(3) . . ?
C1 Na1 B3 160.8(4) . . ?
C1 Na1 H3B 157.2(19) . . ?
C1 Na1 H3C 156.1(17) . . ?
C1 Na1 H3D 134.4(9) . . ?
C2 Na1 C4 47.7(3) . . ?
C2 Na1 C3 33.5(3) . . ?
C2 Na1 B3 160.4(4) . . ?
C2 Na1 H3B 161(2) . . ?
C2 Na1 H3C 133.9(9) . . ?
C2 Na1 H3D 153(2) . . ?
C3 Na1 C4 32.9(3) . . ?
C3 Na1 B3 150.6(4) . . ?
C3 Na1 H3B 130.9(13) . . ?
C3 Na1 H3C 139.9(17) . . ?
C3 Na1 H3D 173(3) . . ?
B3 Na1 H3B 23.2(8) . . ?
B3 Na1 H3C 26.5(8) . . ?
B3 Na1 H3D 26.6(8) . . ?
H3B Na1 H3C 44.2(19) . . ?
H3B Na1 H3D 44(2) . . ?
H3C Na1 H3D 42(3) . . ?
C24 Na2 C23 33.1(3) . . ?
C21 Na2 C24 33.6(3) . . ?
C21 Na2 C22 33.8(3) . . ?
C21 Na2 C23 47.5(3) . . ?
C21 Na2 B1 153.9(4) . 1_556 ?
C22 Na2 C24 48.5(3) . . ?
C22 Na2 C23 33.2(3) . . ?
C22 Na2 B1 157.2(4) . 1_556 ?
B1 Na2 C24 154.2(4) 1_556 . ?
B1 Na2 C23 158.5(4) 1_556 . ?
C40 O2 Y2 123.0(6) . . ?
C37 O2 Y2 127.4(6) . . ?
C37 O2 C40 105.3(8) . . ?
C20 O1 Y1 125.4(7) . . ?
C17 O1 Y1 123.7(6) . . ?
C17 O1 C20 106.5(8) . . ?
Y1 C4 Na1 129.8(4) . . ?
Si4 C4 Y1 124.2(4) . . ?
Si4 C4 Na1 106.0(4) . . ?
C1 C4 Y1 72.7(5) . . ?
C1 C4 Si4 134.3(7) . . ?
C1 C4 Na1 71.6(5) . . ?
C1 C4 C3 89.9(7) . . ?
C3 C4 Y1 72.4(5) . . ?
C3 C4 Si4 134.4(7) . . ?
C3 C4 Na1 73.5(5) . . ?
Si2 C8 H8A 109.5 . . ?
Si2 C8 H8B 109.5 . . ?
Si2 C8 H8C 109.5 . . ?
H8A C8 H8B 109.5 . . ?
H8A C8 H8C 109.5 . . ?
H8B C8 H8C 109.5 . . ?
Si4 C14 H14A 109.5 . . ?
Si4 C14 H14B 109.5 . . ?
Si4 C14 H14C 109.5 . . ?
H14A C14 H14B 109.5 . . ?
H14A C14 H14C 109.5 . . ?
H14B C14 H14C 109.5 . . ?
Si8 C36 H36A 109.5 . . ?
Si8 C36 H36B 109.5 . . ?
Si8 C36 H36C 109.5 . . ?
H36A C36 H36B 109.5 . . ?
H36A C36 H36C 109.5 . . ?
H36B C36 H36C 109.5 . . ?
Y1 C1 Na1 132.4(4) . . ?
Si1 C1 Y1 126.6(5) . . ?
Si1 C1 Na1 101.0(4) . . ?
C4 C1 Y1 72.8(5) . . ?
C4 C1 Si1 131.7(7) . . ?
C4 C1 Na1 75.4(5) . . ?
C4 C1 C2 91.0(7) . . ?
C2 C1 Y1 72.2(5) . . ?
C2 C1 Si1 135.2(7) . . ?
C2 C1 Na1 73.9(5) . . ?
Y2 C24 Na2 130.5(4) . . ?
Si8 C24 Y2 125.3(5) . . ?
Si8 C24 Na2 104.1(4) . . ?
C21 C24 Y2 72.5(5) . . ?
C21 C24 Si8 133.6(7) . . ?
C21 C24 Na2 71.2(5) . . ?
C23 C24 Y2 72.7(5) . . ?
C23 C24 Si8 135.8(7) . . ?
C23 C24 Na2 73.9(5) . . ?
C23 C24 C21 88.6(7) . . ?
Y1 C2 Na1 132.3(4) . . ?
Si2 C2 Y1 125.0(5) . . ?
Si2 C2 Na1 102.7(4) . . ?
C1 C2 Y1 73.2(5) . . ?
C1 C2 Si2 135.0(7) . . ?
C1 C2 Na1 72.8(5) . . ?
C1 C2 C3 89.3(7) . . ?
C3 C2 Y1 72.7(5) . . ?
C3 C2 Si2 133.7(7) . . ?
C3 C2 Na1 74.4(5) . . ?
Si4 C16 H16A 109.5 . . ?
Si4 C16 H16B 109.5 . . ?
Si4 C16 H16C 109.5 . . ?
H16A C16 H16B 109.5 . . ?
H16A C16 H16C 109.5 . . ?
H16B C16 H16C 109.5 . . ?
Si8 C35 H35A 109.5 . . ?
Si8 C35 H35B 109.5 . . ?
Si8 C35 H35C 109.5 . . ?
H35A C35 H35B 109.5 . . ?
H35A C35 H35C 109.5 . . ?
H35B C35 H35C 109.5 . . ?
Si6 C30 H30A 109.5 . . ?
Si6 C30 H30B 109.5 . . ?
Si6 C30 H30C 109.5 . . ?
H30A C30 H30B 109.5 . . ?
H30A C30 H30C 109.5 . . ?
H30B C30 H30C 109.5 . . ?
Y1 C3 Na1 130.2(4) . . ?
Si3 C3 Y1 130.1(5) . . ?
Si3 C3 Na1 99.7(4) . . ?
C4 C3 Y1 72.8(5) . . ?
C4 C3 Si3 132.0(7) . . ?
C4 C3 Na1 73.6(5) . . ?
C4 C3 C2 89.7(7) . . ?
C2 C3 Y1 72.1(5) . . ?
C2 C3 Si3 134.5(7) . . ?
C2 C3 Na1 72.1(5) . . ?
Si8 C34 H34A 109.5 . . ?
Si8 C34 H34B 109.5 . . ?
Si8 C34 H34C 109.5 . . ?
H34A C34 H34B 109.5 . . ?
H34A C34 H34C 109.5 . . ?
H34B C34 H34C 109.5 . . ?
Y2 C21 Na2 133.2(4) . . ?
Si5 C21 Y2 125.4(5) . . ?
Si5 C21 Na2 101.4(4) . . ?
C24 C21 Y2 72.3(5) . . ?
C24 C21 Si5 132.2(7) . . ?
C24 C21 Na2 75.2(5) . . ?
C22 C21 Y2 73.8(5) . . ?
C22 C21 Si5 134.8(7) . . ?
C22 C21 Na2 73.9(5) . . ?
C22 C21 C24 91.0(7) . . ?
O1 C20 H20A 110.4 . . ?
O1 C20 H20B 110.4 . . ?
O1 C20 C19 106.7(9) . . ?
H20A C20 H20B 108.6 . . ?
C19 C20 H20A 110.4 . . ?
C19 C20 H20B 110.4 . . ?
Si2 C10 H10A 109.5 . . ?
Si2 C10 H10B 109.5 . . ?
Si2 C10 H10C 109.5 . . ?
H10A C10 H10B 109.5 . . ?
H10A C10 H10C 109.5 . . ?
H10B C10 H10C 109.5 . . ?
Si6 C28 H28A 109.5 . . ?
Si6 C28 H28B 109.5 . . ?
Si6 C28 H28C 109.5 . . ?
H28A C28 H28B 109.5 . . ?
H28A C28 H28C 109.5 . . ?
H28B C28 H28C 109.5 . . ?
O2 C40 H40A 110.9 . . ?
O2 C40 H40B 110.9 . . ?
O2 C40 C39 104.3(9) . . ?
H40A C40 H40B 108.9 . . ?
C39 C40 H40A 110.9 . . ?
C39 C40 H40B 110.9 . . ?
Y2 C22 Na2 130.3(4) . . ?
Si6 C22 Y2 122.1(5) . . ?
Si6 C22 Na2 107.5(4) . . ?
C21 C22 Y2 71.4(5) . . ?
C21 C22 Si6 137.1(7) . . ?
C21 C22 Na2 72.3(5) . . ?
C23 C22 Y2 71.6(5) . . ?
C23 C22 Si6 133.3(7) . . ?
C23 C22 Na2 75.1(5) . . ?
C23 C22 C21 89.0(7) . . ?
Y2 C23 Na2 129.6(4) . . ?
Si7 C23 Y2 127.1(5) . . ?
Si7 C23 Na2 103.3(4) . . ?
C24 C23 Y2 72.2(5) . . ?
C24 C23 Si7 134.1(7) . . ?
C24 C23 Na2 73.0(5) . . ?
C22 C23 Y2 73.7(5) . . ?
C22 C23 Si7 132.0(7) . . ?
C22 C23 Na2 71.8(5) . . ?
C22 C23 C24 91.3(7) . . ?
O2 C37 H37A 110.5 . . ?
O2 C37 H37B 110.5 . . ?
O2 C37 C38 106.2(9) . . ?
H37A C37 H37B 108.7 . . ?
C38 C37 H37A 110.5 . . ?
C38 C37 H37B 110.5 . . ?
Si4 C15 H15A 109.5 . . ?
Si4 C15 H15B 109.5 . . ?
Si4 C15 H15C 109.5 . . ?
H15A C15 H15B 109.5 . . ?
H15A C15 H15C 109.5 . . ?
H15B C15 H15C 109.5 . . ?
Si5 C27 H27A 109.5 . . ?
Si5 C27 H27B 109.5 . . ?
Si5 C27 H27C 109.5 . . ?
H27A C27 H27B 109.5 . . ?
H27A C27 H27C 109.5 . . ?
H27B C27 H27C 109.5 . . ?
H18A C18 H18B 109.2 . . ?
C17 C18 H18A 111.3 . . ?
C17 C18 H18B 111.3 . . ?
C17 C18 C19 102.1(9) . . ?
C19 C18 H18A 111.3 . . ?
C19 C18 H18B 111.3 . . ?
Si1 C7 H7A 109.5 . . ?
Si1 C7 H7B 109.5 . . ?
Si1 C7 H7C 109.5 . . ?
H7A C7 H7B 109.5 . . ?
H7A C7 H7C 109.5 . . ?
H7B C7 H7C 109.5 . . ?
O1 C17 C18 104.2(9) . . ?
O1 C17 H17A 110.9 . . ?
O1 C17 H17B 110.9 . . ?
C18 C17 H17A 110.9 . . ?
C18 C17 H17B 110.9 . . ?
H17A C17 H17B 108.9 . . ?
Si3 C12 H12A 109.5 . . ?
Si3 C12 H12B 109.5 . . ?
Si3 C12 H12C 109.5 . . ?
H12A C12 H12B 109.5 . . ?
H12A C12 H12C 109.5 . . ?
H12B C12 H12C 109.5 . . ?
C20 C19 C18 105.5(9) . . ?
C20 C19 H19A 110.6 . . ?
C20 C19 H19B 110.6 . . ?
C18 C19 H19A 110.6 . . ?
C18 C19 H19B 110.6 . . ?
H19A C19 H19B 108.8 . . ?
C40 C39 H39A 110.6 . . ?
C40 C39 H39B 110.6 . . ?
C40 C39 C38 105.9(10) . . ?
H39A C39 H39B 108.7 . . ?
C38 C39 H39A 110.6 . . ?
C38 C39 H39B 110.6 . . ?
Si1 C5 H5A 109.5 . . ?
Si1 C5 H5B 109.5 . . ?
Si1 C5 H5C 109.5 . . ?
H5A C5 H5B 109.5 . . ?
H5A C5 H5C 109.5 . . ?
H5B C5 H5C 109.5 . . ?
Si3 C11 H11A 109.5 . . ?
Si3 C11 H11B 109.5 . . ?
Si3 C11 H11C 109.5 . . ?
H11A C11 H11B 109.5 . . ?
H11A C11 H11C 109.5 . . ?
H11B C11 H11C 109.5 . . ?
Si7 C31 H31A 109.5 . . ?
Si7 C31 H31B 109.5 . . ?
Si7 C31 H31C 109.5 . . ?
H31A C31 H31B 109.5 . . ?
H31A C31 H31C 109.5 . . ?
H31B C31 H31C 109.5 . . ?
Y1 B2 H2A 61(5) . . ?
Y1 B2 H2B 80(5) . . ?
Y1 B2 H2C 169(6) . . ?
Y1 B2 H2D 55(5) . . ?
H2A B2 H2B 116(7) . . ?
H2A B2 H2C 110(8) . . ?
H2A B2 H2D 95(8) . . ?
H2B B2 H2C 110(8) . . ?
H2B B2 H2D 101(7) . . ?
H2C B2 H2D 124(7) . . ?
Si1 C6 H6A 109.5 . . ?
Si1 C6 H6B 109.5 . . ?
Si1 C6 H6C 109.5 . . ?
H6A C6 H6B 109.5 . . ?
H6A C6 H6C 109.5 . . ?
H6B C6 H6C 109.5 . . ?
Si2 C9 H9A 109.5 . . ?
Si2 C9 H9B 109.5 . . ?
Si2 C9 H9C 109.5 . . ?
H9A C9 H9B 109.5 . . ?
H9A C9 H9C 109.5 . . ?
H9B C9 H9C 109.5 . . ?
Si5 C26 H26A 109.5 . . ?
Si5 C26 H26B 109.5 . . ?
Si5 C26 H26C 109.5 . . ?
H26A C26 H26B 109.5 . . ?
H26A C26 H26C 109.5 . . ?
H26B C26 H26C 109.5 . . ?
Si3 C13 H13A 109.5 . . ?
Si3 C13 H13B 109.5 . . ?
Si3 C13 H13C 109.5 . . ?
H13A C13 H13B 109.5 . . ?
H13A C13 H13C 109.5 . . ?
H13B C13 H13C 109.5 . . ?
Si6 C29 H29A 109.5 . . ?
Si6 C29 H29B 109.5 . . ?
Si6 C29 H29C 109.5 . . ?
H29A C29 H29B 109.5 . . ?
H29A C29 H29C 109.5 . . ?
H29B C29 H29C 109.5 . . ?
C37 C38 H38A 111.0 . . ?
C37 C38 H38B 111.0 . . ?
C39 C38 C37 104.0(9) . . ?
C39 C38 H38A 111.0 . . ?
C39 C38 H38B 111.0 . . ?
H38A C38 H38B 109.0 . . ?
Si5 C25 H25A 109.5 . . ?
Si5 C25 H25B 109.5 . . ?
Si5 C25 H25C 109.5 . . ?
H25A C25 H25B 109.5 . . ?
H25A C25 H25C 109.5 . . ?
H25B C25 H25C 109.5 . . ?
Si7 C32 H32A 109.5 . . ?
Si7 C32 H32B 109.5 . . ?
Si7 C32 H32C 109.5 . . ?
H32A C32 H32B 109.5 . . ?
H32A C32 H32C 109.5 . . ?
H32B C32 H32C 109.5 . . ?
Si7 C33 H33A 109.5 . . ?
Si7 C33 H33B 109.5 . . ?
Si7 C33 H33C 109.5 . . ?
H33A C33 H33B 109.5 . . ?
H33A C33 H33C 109.5 . . ?
H33B C33 H33C 109.5 . . ?
Y2 B4 H4A 55(5) . . ?
Y2 B4 H4B 64(5) . . ?
Y2 B4 H4C 171(6) . . ?
Y2 B4 H4D 62(5) . . ?
H4A B4 H4B 85(7) . . ?
H4A B4 H4C 125(8) . . ?
H4A B4 H4D 104(8) . . ?
H4B B4 H4C 124(8) . . ?
H4B B4 H4D 102(7) . . ?
H4C B4 H4D 112(7) . . ?
Y1 B1 H1A 49(5) . . ?
Y1 B1 H1B 77(6) . . ?
Y1 B1 H1C 59(6) . . ?
Y1 B1 H1D 167(6) . . ?
Na2 B1 Y1 121.7(5) 1_554 . ?
Na2 B1 H1A 168(5) 1_554 . ?
Na2 B1 H1B 66(6) 1_554 . ?
Na2 B1 H1C 87(6) 1_554 . ?
Na2 B1 H1D 67(6) 1_554 . ?
H1A B1 H1B 103(8) . . ?
H1A B1 H1C 93(8) . . ?
H1A B1 H1D 123(8) . . ?
H1B B1 H1C 104(8) . . ?
H1B B1 H1D 116(9) . . ?
H1C B1 H1D 114(8) . . ?
Y2 B3 Na1 124.6(5) . . ?
Y2 B3 H3A 54(5) . . ?
Y2 B3 H3B 174(6) . . ?
Y2 B3 H3C 68(5) . . ?
Y2 B3 H3D 78(7) . . ?
Na1 B3 H3A 176(5) . . ?
Na1 B3 H3B 60(5) . . ?
Na1 B3 H3C 75(5) . . ?
Na1 B3 H3D 70(6) . . ?
H3A B3 H3B 121(7) . . ?
H3A B3 H3C 102(7) . . ?
H3A B3 H3D 112(8) . . ?
H3B B3 H3C 112(7) . . ?
H3B B3 H3D 107(9) . . ?
H3C B3 H3D 101(8) . . ?

loop_
_geom_bond_atom_site_label_1
_geom_bond_atom_site_label_2
_geom_bond_distance
_geom_bond_site_symmetry_2
_geom_bond_publ_flag
Y2 O2 2.346(7) . ?
Y2 C24 2.481(9) . ?
Y2 C21 2.484(10) . ?
Y2 C22 2.517(10) . ?
Y2 C23 2.488(10) . ?
Y2 B4 2.530(13) . ?
Y2 B3 2.581(11) . ?
Y2 H4A 2.09(11) . ?
Y2 H4B 2.28(10) . ?
Y2 H3A 2.12(10) . ?
Y2 H4D 2.24(10) . ?
Y2 H3C 2.39(10) . ?
Y1 O1 2.342(7) . ?
Y1 C4 2.500(9) . ?
Y1 C1 2.498(10) . ?
Y1 C2 2.485(9) . ?
Y1 C3 2.494(9) . ?
Y1 B2 2.487(12) . ?
Y1 B1 2.625(12) . ?
Y1 H2A 2.17(11) . ?
Y1 H2B 2.56(11) . ?
Y1 H2D 2.05(11) . ?
Y1 H1A 2.06(10) . ?
Y1 H1C 2.26(12) . ?
Si6 C30 1.891(12) . ?
Si6 C28 1.873(11) . ?
Si6 C22 1.860(10) . ?
Si6 C29 1.859(13) . ?
Si5 C21 1.845(10) . ?
Si5 C27 1.886(11) . ?
Si5 C26 1.868(11) . ?
Si5 C25 1.867(11) . ?
Si3 C3 1.845(10) . ?
Si3 C12 1.867(11) . ?
Si3 C11 1.875(11) . ?
Si3 C13 1.893(11) . ?
Si1 C1 1.844(10) . ?
Si1 C7 1.876(12) . ?
Si1 C5 1.869(11) . ?
Si1 C6 1.880(11) . ?
Si2 C8 1.848(11) . ?
Si2 C2 1.862(10) . ?
Si2 C10 1.891(12) . ?
Si2 C9 1.872(11) . ?
Si8 C36 1.889(12) . ?
Si8 C24 1.853(10) . ?
Si8 C35 1.871(12) . ?
Si8 C34 1.883(11) . ?
Si4 C4 1.865(9) . ?
Si4 C14 1.850(10) . ?
Si4 C16 1.896(12) . ?
Si4 C15 1.858(12) . ?
Si7 C23 1.844(10) . ?
Si7 C31 1.863(12) . ?
Si7 C32 1.882(13) . ?
Si7 C33 1.896(13) . ?
Na1 C4 2.631(10) . ?
Na1 C1 2.580(11) . ?
Na1 C2 2.596(10) . ?
Na1 C3 2.629(11) . ?
Na1 B3 2.643(13) . ?
Na1 H3B 2.31(10) . ?
Na1 H3C 2.60(11) . ?
Na1 H3D 2.51(13) . ?
Na2 C24 2.619(10) . ?
Na2 C21 2.564(11) . ?
Na2 C22 2.586(11) . ?
Na2 C23 2.631(11) . ?
Na2 B1 2.618(14) 1_556 ?
O2 C40 1.455(12) . ?
O2 C37 1.450(12) . ?
O1 C20 1.480(12) . ?
O1 C17 1.446(12) . ?
C4 C1 1.481(12) . ?
C4 C3 1.491(13) . ?
C8 H8A 0.9800 . ?
C8 H8B 0.9800 . ?
C8 H8C 0.9800 . ?
C14 H14A 0.9800 . ?
C14 H14B 0.9800 . ?
C14 H14C 0.9800 . ?
C36 H36A 0.9800 . ?
C36 H36B 0.9800 . ?
C36 H36C 0.9800 . ?
C1 C2 1.483(13) . ?
C24 C21 1.498(12) . ?
C24 C23 1.498(13) . ?
C2 C3 1.505(13) . ?
C16 H16A 0.9800 . ?
C16 H16B 0.9800 . ?
C16 H16C 0.9800 . ?
C35 H35A 0.9800 . ?
C35 H35B 0.9800 . ?
C35 H35C 0.9800 . ?
C30 H30A 0.9800 . ?
C30 H30B 0.9800 . ?
C30 H30C 0.9800 . ?
C34 H34A 0.9800 . ?
C34 H34B 0.9800 . ?
C34 H34C 0.9800 . ?
C21 C22 1.497(13) . ?
C20 H20A 0.9900 . ?
C20 H20B 0.9900 . ?
C20 C19 1.494(16) . ?
C10 H10A 0.9800 . ?
C10 H10B 0.9800 . ?
C10 H10C 0.9800 . ?
C28 H28A 0.9800 . ?
C28 H28B 0.9800 . ?
C28 H28C 0.9800 . ?
C40 H40A 0.9900 . ?
C40 H40B 0.9900 . ?
C40 C39 1.517(17) . ?
C22 C23 1.490(13) . ?
C37 H37A 0.9900 . ?
C37 H37B 0.9900 . ?
C37 C38 1.524(17) . ?
C15 H15A 0.9800 . ?
C15 H15B 0.9800 . ?
C15 H15C 0.9800 . ?
C27 H27A 0.9800 . ?
C27 H27B 0.9800 . ?
C27 H27C 0.9800 . ?
C18 H18A 0.9900 . ?
C18 H18B 0.9900 . ?
C18 C17 1.509(16) . ?
C18 C19 1.515(16) . ?
C7 H7A 0.9800 . ?
C7 H7B 0.9800 . ?
C7 H7C 0.9800 . ?
C17 H17A 0.9900 . ?
C17 H17B 0.9900 . ?
C12 H12A 0.9800 . ?
C12 H12B 0.9800 . ?
C12 H12C 0.9800 . ?
C19 H19A 0.9900 . ?
C19 H19B 0.9900 . ?
C39 H39A 0.9900 . ?
C39 H39B 0.9900 . ?
C39 C38 1.524(17) . ?
C5 H5A 0.9800 . ?
C5 H5B 0.9800 . ?
C5 H5C 0.9800 . ?
C11 H11A 0.9800 . ?
C11 H11B 0.9800 . ?
C11 H11C 0.9800 . ?
C31 H31A 0.9800 . ?
C31 H31B 0.9800 . ?
C31 H31C 0.9800 . ?
B2 H2A 1.19(3) . ?
B2 H2B 1.19(3) . ?
B2 H2C 1.04(3) . ?
B2 H2D 1.19(3) . ?
C6 H6A 0.9800 . ?
C6 H6B 0.9800 . ?
C6 H6C 0.9800 . ?
C9 H9A 0.9800 . ?
C9 H9B 0.9800 . ?
C9 H9C 0.9800 . ?
C26 H26A 0.9800 . ?
C26 H26B 0.9800 . ?
C26 H26C 0.9800 . ?
C13 H13A 0.9800 . ?
C13 H13B 0.9800 . ?
C13 H13C 0.9800 . ?
C29 H29A 0.9800 . ?
C29 H29B 0.9800 . ?
C29 H29C 0.9800 . ?
C38 H38A 0.9900 . ?
C38 H38B 0.9900 . ?
C25 H25A 0.9800 . ?
C25 H25B 0.9800 . ?
C25 H25C 0.9800 . ?
C32 H32A 0.9800 . ?
C32 H32B 0.9800 . ?
C32 H32C 0.9800 . ?
C33 H33A 0.9800 . ?
C33 H33B 0.9800 . ?
C33 H33C 0.9800 . ?
B4 H4A 1.19(3) . ?
B4 H4B 1.19(3) . ?
B4 H4C 1.06(3) . ?
B4 H4D 1.20(3) . ?
B1 H1A 1.19(3) . ?
B1 H1B 1.19(3) . ?
B1 H1C 1.20(3) . ?
B1 H1D 1.05(3) . ?
B3 H3A 1.19(3) . ?
B3 H3B 1.05(3) . ?
B3 H3C 1.20(3) . ?
B3 H3D 1.19(3) . ?

loop_
_geom_torsion_atom_site_label_1
_geom_torsion_atom_site_label_2
_geom_torsion_atom_site_label_3
_geom_torsion_atom_site_label_4
_geom_torsion
_geom_torsion_site_symmetry_1
_geom_torsion_site_symmetry_2
_geom_torsion_site_symmetry_3
_geom_torsion_site_symmetry_4
_geom_torsion_publ_flag
Y2 O2 C40 C39 120.0(8) . . . . ?
Y2 O2 C37 C38 -120.8(8) . . . . ?
Y2 C24 C21 Si5 122.1(9) . . . . ?
Y2 C24 C21 Na2 -145.7(3) . . . . ?
Y2 C24 C21 C22 -72.6(5) . . . . ?
Y2 C24 C23 Si7 -124.8(9) . . . . ?
Y2 C24 C23 Na2 142.9(3) . . . . ?
Y2 C24 C23 C22 72.5(5) . . . . ?
Y2 C21 C22 Si6 117.5(10) . . . . ?
Y2 C21 C22 Na2 -145.6(3) . . . . ?
Y2 C21 C22 C23 -70.9(5) . . . . ?
Y2 C22 C23 Si7 125.7(9) . . . . ?
Y2 C22 C23 Na2 -142.6(3) . . . . ?
Y2 C22 C23 C24 -71.0(5) . . . . ?
Y1 O1 C20 C19 -140.8(8) . . . . ?
Y1 O1 C17 C18 122.9(8) . . . . ?
Y1 C4 C1 Si1 124.1(9) . . . . ?
Y1 C4 C1 Na1 -144.1(3) . . . . ?
Y1 C4 C1 C2 -71.0(5) . . . . ?
Y1 C4 C3 Si3 -129.0(8) . . . . ?
Y1 C4 C3 Na1 142.7(3) . . . . ?
Y1 C4 C3 C2 71.3(5) . . . . ?
Y1 C1 C2 Si2 123.0(9) . . . . ?
Y1 C1 C2 Na1 -146.1(3) . . . . ?
Y1 C1 C2 C3 -72.2(5) . . . . ?
Y1 C2 C3 Si3 129.1(9) . . . . ?
Y1 C2 C3 Na1 -144.9(3) . . . . ?
Y1 C2 C3 C4 -72.0(5) . . . . ?
Si6 C22 C23 Y2 -117.2(9) . . . . ?
Si6 C22 C23 Si7 8.5(16) . . . . ?
Si6 C22 C23 Na2 100.2(9) . . . . ?
Si6 C22 C23 C24 171.8(8) . . . . ?
Si5 C21 C22 Y2 -124.2(9) . . . . ?
Si5 C21 C22 Si6 -6.7(17) . . . . ?
Si5 C21 C22 Na2 90.2(9) . . . . ?
Si5 C21 C22 C23 164.9(9) . . . . ?
Si1 C1 C2 Y1 -124.4(10) . . . . ?
Si1 C1 C2 Si2 -1.4(17) . . . . ?
Si1 C1 C2 Na1 89.5(9) . . . . ?
Si1 C1 C2 C3 163.4(9) . . . . ?
Si2 C2 C3 Y1 -122.3(9) . . . . ?
Si2 C2 C3 Si3 6.9(16) . . . . ?
Si2 C2 C3 Na1 92.9(9) . . . . ?
Si2 C2 C3 C4 165.7(8) . . . . ?
Si8 C24 C21 Y2 -122.5(9) . . . . ?
Si8 C24 C21 Si5 -0.3(16) . . . . ?
Si8 C24 C21 Na2 91.8(9) . . . . ?
Si8 C24 C21 C22 164.9(8) . . . . ?
Si8 C24 C23 Y2 123.3(9) . . . . ?
Si8 C24 C23 Si7 -1.6(16) . . . . ?
Si8 C24 C23 Na2 -93.8(9) . . . . ?
Si8 C24 C23 C22 -164.3(9) . . . . ?
Si4 C4 C1 Y1 -121.2(9) . . . . ?
Si4 C4 C1 Si1 2.9(15) . . . . ?
Si4 C4 C1 Na1 94.7(8) . . . . ?
Si4 C4 C1 C2 167.8(8) . . . . ?
Si4 C4 C3 Y1 120.9(9) . . . . ?
Si4 C4 C3 Si3 -8.1(15) . . . . ?
Si4 C4 C3 Na1 -96.4(8) . . . . ?
Si4 C4 C3 C2 -167.8(8) . . . . ?
Na1 C4 C1 Y1 144.1(3) . . . . ?
Na1 C4 C1 Si1 -91.8(8) . . . . ?
Na1 C4 C1 C2 73.1(5) . . . . ?
Na1 C4 C3 Y1 -142.7(3) . . . . ?
Na1 C4 C3 Si3 88.3(8) . . . . ?
Na1 C4 C3 C2 -71.4(5) . . . . ?
Na1 C1 C2 Y1 146.1(3) . . . . ?
Na1 C1 C2 Si2 -90.9(9) . . . . ?
Na1 C1 C2 C3 73.9(5) . . . . ?
Na1 C2 C3 Y1 144.9(3) . . . . ?
Na1 C2 C3 Si3 -86.0(9) . . . . ?
Na1 C2 C3 C4 72.8(5) . . . . ?
Na2 C24 C21 Y2 145.7(3) . . . . ?
Na2 C24 C21 Si5 -92.2(9) . . . . ?
Na2 C24 C21 C22 73.1(5) . . . . ?
Na2 C24 C23 Y2 -142.9(3) . . . . ?
Na2 C24 C23 Si7 92.3(9) . . . . ?
Na2 C24 C23 C22 -70.5(5) . . . . ?
Na2 C21 C22 Y2 145.6(3) . . . . ?
Na2 C21 C22 Si6 -96.9(10) . . . . ?
Na2 C21 C22 C23 74.6(5) . . . . ?
Na2 C22 C23 Y2 142.6(3) . . . . ?
Na2 C22 C23 Si7 -91.7(8) . . . . ?
Na2 C22 C23 C24 71.6(5) . . . . ?
O2 C40 C39 C38 25.4(12) . . . . ?
O2 C37 C38 C39 -19.1(11) . . . . ?
O1 C20 C19 C18 8.6(13) . . . . ?
C4 C1 C2 Y1 71.6(5) . . . . ?
C4 C1 C2 Si2 -165.3(8) . . . . ?
C4 C1 C2 Na1 -74.5(5) . . . . ?
C4 C1 C2 C3 -0.5(7) . . . . ?
C8 Si2 C2 Y1 76.4(7) . . . . ?
C8 Si2 C2 Na1 -103.4(6) . . . . ?
C8 Si2 C2 C1 -25.2(12) . . . . ?
C8 Si2 C2 C3 176.1(9) . . . . ?
C14 Si4 C4 Y1 79.8(6) . . . . ?
C14 Si4 C4 Na1 -101.3(5) . . . . ?
C14 Si4 C4 C1 179.0(9) . . . . ?
C14 Si4 C4 C3 -19.0(11) . . . . ?
C36 Si8 C24 Y2 173.3(6) . . . . ?
C36 Si8 C24 Na2 -9.8(6) . . . . ?
C36 Si8 C24 C21 -87.1(11) . . . . ?
C36 Si8 C24 C23 71.4(11) . . . . ?
C1 C4 C3 Y1 -71.8(5) . . . . ?
C1 C4 C3 Si3 159.2(8) . . . . ?
C1 C4 C3 Na1 70.8(5) . . . . ?
C1 C4 C3 C2 -0.5(7) . . . . ?
C1 C2 C3 Y1 72.6(5) . . . . ?
C1 C2 C3 Si3 -158.3(9) . . . . ?
C1 C2 C3 Na1 -72.3(5) . . . . ?
C1 C2 C3 C4 0.5(7) . . . . ?
C24 C21 C22 Y2 71.3(5) . . . . ?
C24 C21 C22 Si6 -171.2(9) . . . . ?
C24 C21 C22 Na2 -74.3(5) . . . . ?
C24 C21 C22 C23 0.3(7) . . . . ?
C16 Si4 C4 Y1 -159.5(5) . . . . ?
C16 Si4 C4 Na1 19.4(6) . . . . ?
C16 Si4 C4 C1 -60.3(11) . . . . ?
C16 Si4 C4 C3 101.7(10) . . . . ?
C35 Si8 C24 Y2 -69.5(7) . . . . ?
C35 Si8 C24 Na2 107.4(5) . . . . ?
C35 Si8 C24 C21 30.1(11) . . . . ?
C35 Si8 C24 C23 -171.4(10) . . . . ?
C30 Si6 C22 Y2 177.0(5) . . . . ?
C30 Si6 C22 Na2 -2.7(6) . . . . ?
C30 Si6 C22 C21 79.9(11) . . . . ?
C30 Si6 C22 C23 -88.4(10) . . . . ?
C3 C4 C1 Y1 71.6(5) . . . . ?
C3 C4 C1 Si1 -164.4(8) . . . . ?
C3 C4 C1 Na1 -72.6(5) . . . . ?
C3 C4 C1 C2 0.6(8) . . . . ?
C34 Si8 C24 Y2 51.3(7) . . . . ?
C34 Si8 C24 Na2 -131.8(5) . . . . ?
C34 Si8 C24 C21 150.9(9) . . . . ?
C34 Si8 C24 C23 -50.6(11) . . . . ?
C21 C24 C23 Y2 -72.1(5) . . . . ?
C21 C24 C23 Si7 163.1(9) . . . . ?
C21 C24 C23 Na2 70.8(5) . . . . ?
C21 C24 C23 C22 0.3(7) . . . . ?
C21 C22 C23 Y2 70.7(5) . . . . ?
C21 C22 C23 Si7 -163.7(9) . . . . ?
C21 C22 C23 Na2 -71.9(5) . . . . ?
C21 C22 C23 C24 -0.3(7) . . . . ?
C20 O1 C17 C18 -34.4(11) . . . . ?
C10 Si2 C2 Y1 -166.5(5) . . . . ?
C10 Si2 C2 Na1 13.7(6) . . . . ?
C10 Si2 C2 C1 91.9(11) . . . . ?
C10 Si2 C2 C3 -66.8(11) . . . . ?
C28 Si6 C22 Y2 55.4(7) . . . . ?
C28 Si6 C22 Na2 -124.2(5) . . . . ?
C28 Si6 C22 C21 -41.6(12) . . . . ?
C28 Si6 C22 C23 150.0(9) . . . . ?
C40 O2 C37 C38 36.0(11) . . . . ?
C40 C39 C38 C37 -3.9(12) . . . . ?
C23 C24 C21 Y2 72.3(5) . . . . ?
C23 C24 C21 Si5 -165.5(9) . . . . ?
C23 C24 C21 Na2 -73.4(5) . . . . ?
C23 C24 C21 C22 -0.3(7) . . . . ?
C37 O2 C40 C39 -38.1(11) . . . . ?
C15 Si4 C4 Y1 -38.3(7) . . . . ?
C15 Si4 C4 Na1 140.6(5) . . . . ?
C15 Si4 C4 C1 60.9(11) . . . . ?
C15 Si4 C4 C3 -137.1(9) . . . . ?
C27 Si5 C21 Y2 150.5(5) . . . . ?
C27 Si5 C21 Na2 -28.0(5) . . . . ?
C27 Si5 C21 C24 52.3(11) . . . . ?
C27 Si5 C21 C22 -106.6(10) . . . . ?
C7 Si1 C1 Y1 -171.4(6) . . . . ?
C7 Si1 C1 Na1 8.8(6) . . . . ?
C7 Si1 C1 C4 88.9(10) . . . . ?
C7 Si1 C1 C2 -69.4(11) . . . . ?
C17 O1 C20 C19 16.0(12) . . . . ?
C17 C18 C19 C20 -28.6(12) . . . . ?
C12 Si3 C3 Y1 -36.5(8) . . . . ?
C12 Si3 C3 Na1 144.0(4) . . . . ?
C12 Si3 C3 C4 67.4(10) . . . . ?
C12 Si3 C3 C2 -141.7(10) . . . . ?
C19 C18 C17 O1 38.8(11) . . . . ?
C5 Si1 C1 Y1 71.2(7) . . . . ?
C5 Si1 C1 Na1 -108.6(5) . . . . ?
C5 Si1 C1 C4 -28.5(11) . . . . ?
C5 Si1 C1 C2 173.2(10) . . . . ?
C11 Si3 C3 Y1 85.7(7) . . . . ?
C11 Si3 C3 Na1 -93.8(5) . . . . ?
C11 Si3 C3 C4 -170.4(9) . . . . ?
C11 Si3 C3 C2 -19.5(12) . . . . ?
C31 Si7 C23 Y2 149.1(7) . . . . ?
C31 Si7 C23 Na2 -30.3(7) . . . . ?
C31 Si7 C23 C24 -109.4(11) . . . . ?
C31 Si7 C23 C22 47.0(11) . . . . ?
C6 Si1 C1 Y1 -50.5(7) . . . . ?
C6 Si1 C1 Na1 129.6(5) . . . . ?
C6 Si1 C1 C4 -150.3(9) . . . . ?
C6 Si1 C1 C2 51.4(12) . . . . ?
C9 Si2 C2 Y1 -43.8(7) . . . . ?
C9 Si2 C2 Na1 136.3(5) . . . . ?
C9 Si2 C2 C1 -145.4(10) . . . . ?
C9 Si2 C2 C3 55.8(11) . . . . ?
C26 Si5 C21 Y2 -93.9(6) . . . . ?
C26 Si5 C21 Na2 87.6(5) . . . . ?
C26 Si5 C21 C24 168.0(9) . . . . ?
C26 Si5 C21 C22 9.0(11) . . . . ?
C13 Si3 C3 Y1 -156.5(6) . . . . ?
C13 Si3 C3 Na1 23.9(5) . . . . ?
C13 Si3 C3 C4 -52.7(10) . . . . ?
C13 Si3 C3 C2 98.3(10) . . . . ?
C29 Si6 C22 Y2 -64.9(7) . . . . ?
C29 Si6 C22 Na2 115.5(6) . . . . ?
C29 Si6 C22 C21 -161.9(11) . . . . ?
C29 Si6 C22 C23 29.7(12) . . . . ?
C25 Si5 C21 Y2 29.0(7) . . . . ?
C25 Si5 C21 Na2 -149.5(5) . . . . ?
C25 Si5 C21 C24 -69.1(11) . . . . ?
C25 Si5 C21 C22 131.9(10) . . . . ?
C32 Si7 C23 Y2 -94.6(7) . . . . ?
C32 Si7 C23 Na2 85.9(6) . . . . ?
C32 Si7 C23 C24 6.8(12) . . . . ?
C32 Si7 C23 C22 163.3(10) . . . . ?
C33 Si7 C23 Y2 27.8(9) . . . . ?
C33 Si7 C23 Na2 -151.6(6) . . . . ?
C33 Si7 C23 C24 129.2(10) . . . . ?
C33 Si7 C23 C22 -74.3(11) . . . . ?

loop_
_twin_individual_id
_twin_individual_mass_fraction_refined
_oxdiff_twin_reflns_isolated
_oxdiff_twin_reflns_overlapped
_twin_individual_twin_lattice_type
_twin_individual_twin_matrix_11
_twin_individual_twin_matrix_12
_twin_individual_twin_matrix_13
_twin_individual_twin_matrix_21
_twin_individual_twin_matrix_22
_twin_individual_twin_matrix_23
_twin_individual_twin_matrix_31
_twin_individual_twin_matrix_32
_twin_individual_twin_matrix_33
1 0.1822(18) 8999 8937 ref 1.0000 0.0000 0.0000 0.0000 1.0000 0.0000 0.0000 0.0000 1.0000
2 0.4899(14) 5863 12148 nmt 0.9976 -0.0225 -0.0024 0.0556 0.9996 -0.0008 0.0053 0.0008 0.9997
3 0.3279(12) 8411 9650 nmt 1.0009 0.0251 0.0025 -0.0865 -0.9995 0.0012 -0.0109 -0.0015 -0.9998
